data_2000331
loop_
_publ_author_name
'Breuer, S. W.'
'Small, R. W. H.'

_publ_section_title
Bis(acetato)(4-benzyl-1,7-diphenyl-2,4,6-triazahepta-2,5-diene-\k^2^<i>N</i>^2^,<i>N</i>^6^)copper(II)
_journal_issue 4
_journal_name_full 'Acta Crystallographica Section C'
_journal_page_first 871
_journal_page_last 872
_journal_paper_doi 10.1107/S0108270190010988
_journal_volume 47
_journal_year 1991
_chemical_formula_sum 'C27 H29 Cu N3 O4'
_space_group_crystal_system monoclinic
_space_group_IT_number 14
_space_group_name_Hall '-P 2ybc'
_space_group_name_H-M_alt 'P 1 21/c 1'
_audit_creation_method 'IUCr CIFGEN early version'
_cell_angle_alpha 90
_cell_angle_beta 116.80(10)
_cell_angle_gamma 90
_cell_formula_units_Z 4
_cell_length_a 11.030(10)
_cell_length_b 10.290(10)
_cell_length_c 25.03(2)
_cell_volume 2536(5)
_diffrn_radiation_type Mo
_diffrn_radiation_wavelength 0.7107
_exptl_crystal_density_diffrn 1.370
_exptl_crystal_F_000 1067
_cod_data_source_file li0054.cif
_cod_data_source_block li0054a
_cod_depositor_comments
;
 Updating space group information and adding the symmetry operation list.

 Antanas Vaitkus,
 2018-06-15
;
_cod_original_cell_volume 2535.7
_cod_original_sg_symbol_H-M P21/c
_cod_database_code 2000331

loop_
_space_group_symop_id
_space_group_symop_operation_xyz
1 x,y,z
2 -x,y+1/2,-z+1/2
3 -x,-y,-z
4 x,-y+1/2,z+1/2

loop_
_atom_site_label
_atom_site_fract_x
_atom_site_fract_y
_atom_site_fract_z
_atom_site_U_iso_or_equiv
Cu .15910(11) .24418(14) .55527(5) .0379(10)
C(1) .1382(9) .4461(8) .4658(4) .046(10)
N(1) .0623(8) .3427(7) .4791(3) .037(9)
C(2) -.0635(10) .3397(10) .4444(4) .042(12)
N(2) -.1531(8) .2553(10) .4492(3) .047(8)
C(3) -.1248(10) .1661(10) .4939(4) .043(12)
N(3) -.0119(8) .1503(7) .5391(3) .040(9)
C(4) -.0073(9) .0443(8) .5810(4) .046(10)
C(5) -.2993(8) .2739(11) .4053(3) .050(10)
C(25) .5133(9) .16730(10) .5511(5) .086(14)
C(24) .3725(12) .1709(13) .5492(5) .056(14)
O(1) .3403(6) .2836(6) .5619(3) .047(7)
O(2) .3032(7) .0731(7) .5384(3) .068(9)
C(27) .2576(9) .3288(9) .7272(3) .054(10)
C(26) .2181(10) .3203(11) .6614(4) .042(12)
O(3) .2352(7) .2096(6) .6413(3) .041(7)
O(4) .1687(7) .4135(6) .6278(3) .063(8)
C(7) .3237(7) .4733(6) .4376(3) .052(11)
C(8) .3973(7) .4373(6) .4069(3) .066(15)
C(9) .3630(7) .3244(6) .3724(3) .078(15)
C(10) .2551(7) .2476(6) .3684(3) .079(13)
C(11) .1815(7) .2836(6) .3991(3) .058(13)
C(6) .2158(7) .3965(6) .4337(3) .039(10)
C(13) -.3584(7) .3178(5) .2988(3) .059(12)
C(14) -.3941(7) .2775(5) .2403(3) .071(15)
C(15) -.4024(7) .1453(5) .2269(3) .067(14)
C(16) -.3750(7) .0533(5) .2718(3) .068(14)
C(17) -.3393(7) .0936(5) .3302(3) .056(12)
C(12) -.3310(7) .2259(5) .3437(3) .043(11)
C(19) -.1097(7) .2086(7) .6265(3) .056(13)
C(20) -.1350(7) .2467(7) .6740(3) .069(12)
C(21) -.0825(7) .1742(7) .7268(3) .079(16)
C(22) -.0017(7) .0637(7) .7321(3) .073(16)
C(23) .0207(7) .0257(7) .6845(3) .060(12)
C(18) -.0318(7) .0981(7) .6318(3) .040(10)
H1 .067 .519 .438 ?
H2 .209 .490 .507 ?
H3 -.103 .410 .408 ?
H4 -.207 .103 .490 ?
H5 -.085 .027 .556 ?
H6 .091 -.002 .599 ?
H7 -.361 .221 .421 ?
H8 -.323 .376 .403 ?
H24 .533 .071 .540 ?
H25 .589 .193 .596 ?
H26 .517 .236 .519 ?
H27 .297 .237 .749 ?
H28 .170 .355 .733 ?
H29 .334 .403 .747 ?
H9 .350 .561 .464 ?
H10 .481 .497 .410 ?
H11 .420 .297 .349 ?
H12 .228 .160 .342 ?
H13 .098 .224 .396 ?
H14 -.352 .420 .309 ?
H15 -.415 .349 .206 ?
H16 -.430 .114 .182 ?
H17 -.381 -.049 .261 ?
H18 -.318 .022 .365 ?
H19 -.150 .265 .586 ?
H20 -.195 .332 .670 ?
H21 -.102 .204 .764 ?
H22 .036 .008 .773 ?
H23 .081 -.060 .689 ?
